data_7058624
loop_
_publ_author_name
'Mostaghimi, Farzin'
'Lork, Enno'
'Hong, Intek'
'Roemmele, Tracey L.'
'Boer\'e, Ren\'e T.'
'Mebs, Stefan'
'Beckmann, Jens'

_publ_section_title
;
 The reaction of phenoxatellurine with single-electron oxidizers revisited
;
_journal_issue 32
_journal_name_full 'New Journal of Chemistry'
_journal_page_first 12754
_journal_paper_doi 10.1039/C9NJ02401H
_journal_volume 43
_journal_year 2019
_chemical_formula_sum 'C13 H10 Al Cl5 O Te'
_chemical_formula_weight 514.04
_space_group_IT_number 14
_space_group_name_Hall '-P 2ybc'
_space_group_name_H-M_alt 'P 1 21/c 1'
_symmetry_cell_setting monoclinic
_symmetry_space_group_name_Hall '-P 2ybc'
_symmetry_space_group_name_H-M 'P 1 21/c 1'
_atom_sites_solution_hydrogens geom
_atom_sites_solution_primary direct
_atom_sites_solution_secondary difmap
_audit_creation_method SHELXL-97
_audit_update_record
;
2019-02-04 deposited with the CCDC.    2019-07-17 downloaded from the CCDC.
;
_cell_angle_alpha 90.00
_cell_angle_beta 107.021(2)
_cell_angle_gamma 90.00
_cell_formula_units_Z 4
_cell_length_a 10.4998(5)
_cell_length_b 13.2979(7)
_cell_length_c 13.2281(7)
_cell_measurement_reflns_used 9774
_cell_measurement_temperature 100
_cell_measurement_theta_max 28.35
_cell_measurement_theta_min 2.22
_cell_volume 1766.08(16)
_computing_cell_refinement 'Bruker SAINT'
_computing_data_collection 'Bruker APEX2'
_computing_data_reduction 'Bruker SAINT'
_computing_molecular_graphics Diamond
_computing_publication_material WinGX
_computing_structure_refinement 'SHELXL-2013 (Sheldrick 2013)'
_computing_structure_solution 'SHELXS-97 (Sheldrick 2008)'
_diffrn_ambient_temperature 100
_diffrn_measured_fraction_theta_full 0.995
_diffrn_measured_fraction_theta_max 0.995
_diffrn_measurement_device_type 'Bruker Venture D8'
_diffrn_measurement_method '2\q/\w scans'
_diffrn_radiation_monochromator graphite
_diffrn_radiation_source 'fine-focus sealed tube'
_diffrn_radiation_type MoK\a
_diffrn_radiation_wavelength 0.71073
_diffrn_reflns_av_R_equivalents 0.0401
_diffrn_reflns_av_sigmaI/netI 0.0187
_diffrn_reflns_limit_h_max 14
_diffrn_reflns_limit_h_min -14
_diffrn_reflns_limit_k_max 17
_diffrn_reflns_limit_k_min -17
_diffrn_reflns_limit_l_max 17
_diffrn_reflns_limit_l_min -17
_diffrn_reflns_number 46773
_diffrn_reflns_theta_full 28.37
_diffrn_reflns_theta_max 28.37
_diffrn_reflns_theta_min 2.22
_exptl_absorpt_coefficient_mu 2.484
_exptl_absorpt_correction_T_max 0.7457
_exptl_absorpt_correction_T_min 0.5976
_exptl_absorpt_correction_type multi-scan
_exptl_absorpt_process_details 'SADABS (Bruker, 2000)'
_exptl_crystal_colour brown
_exptl_crystal_density_diffrn 1.933
_exptl_crystal_density_method 'not measured'
_exptl_crystal_description plate
_exptl_crystal_F_000 984
_exptl_crystal_size_max 0.15
_exptl_crystal_size_mid 0.05
_exptl_crystal_size_min 0.03
_refine_diff_density_max 1.022
_refine_diff_density_min -0.457
_refine_diff_density_rms 0.092
_refine_ls_extinction_method none
_refine_ls_goodness_of_fit_ref 1.044
_refine_ls_hydrogen_treatment constr
_refine_ls_matrix_type full
_refine_ls_number_parameters 190
_refine_ls_number_reflns 4398
_refine_ls_number_restraints 0
_refine_ls_restrained_S_all 1.044
_refine_ls_R_factor_all 0.0273
_refine_ls_R_factor_gt 0.0214
_refine_ls_shift/su_max 0.001
_refine_ls_shift/su_mean 0.000
_refine_ls_structure_factor_coef Fsqd
_refine_ls_weighting_details 'calc w=1/[\s^2^(Fo^2^)+(0.0241P)^2^+2.0767P] where P=(Fo^2^+2Fc^2^)/3'
_refine_ls_weighting_scheme calc
_refine_ls_wR_factor_gt 0.0495
_refine_ls_wR_factor_ref 0.0519
_reflns_number_gt 3918
_reflns_number_total 4398
_reflns_threshold_expression >2sigma(I)
_cod_data_source_file c9nj02401h2.cif
_cod_data_source_block shelxl
_cod_depositor_comments
;
The following automatic conversions were performed:

'_symmetry_cell_setting' value 'Monoclinic' changed to 'monoclinic'
according to
/home/data/users/saulius/crontab/automatic-downloads/rss-feeds/RSC/lib/dictionaries/cif_core.dic
dictionary named 'cif_core.dic' version 2.4.2 from 2011-04-26.

Automatic conversion script
Id: cif_fix_values 4973 2017-02-22 13:04:09Z antanas 

 Adding full bibliography for 7058624--7058628.cif.
;
_cod_original_cell_volume 1766.07(16)
_cod_original_sg_symbol_H-M P2(1)/c
_cod_database_code 7058624

loop_
_symmetry_equiv_pos_as_xyz
'x, y, z'
'-x, y+1/2, -z+1/2'
'-x, -y, -z'
'x, -y-1/2, z-1/2'

loop_
_atom_site_label
_atom_site_type_symbol
_atom_site_fract_x
_atom_site_fract_y
_atom_site_fract_z
_atom_site_U_iso_or_equiv
_atom_site_adp_type
_atom_site_occupancy
_atom_site_symmetry_multiplicity
_atom_site_calc_flag
_atom_site_refinement_flags
C1 C 0.2987(2) 0.15633(18) 0.34991(17) 0.0205(4) Uani 1 1 d .
H1A H 0.2487 0.2097 0.3708 0.025 Uiso 1 1 calc R
H1B H 0.2842 0.0952 0.3851 0.025 Uiso 1 1 calc R
C21 C 0.4891(2) 0.18016(16) 0.14528(17) 0.0163(4) Uani 1 1 d .
Cl1 Cl 0.46889(5) 0.18666(5) 0.39363(4) 0.02545(12) Uani 1 1 d .
C20 C 0.4015(2) 0.10352(16) 0.15215(16) 0.0154(4) Uani 1 1 d .
C25 C 0.4364(2) 0.00294(16) 0.14355(16) 0.0177(4) Uani 1 1 d .
H25 H 0.3773 -0.0482 0.1466 0.021 Uiso 1 1 calc R
C24 C 0.5593(2) -0.02012(17) 0.13052(17) 0.0205(4) Uani 1 1 d .
H24 H 0.5829 -0.0868 0.1247 0.025 Uiso 1 1 calc R
C23 C 0.6468(2) 0.05650(18) 0.12611(18) 0.0210(4) Uani 1 1 d .
H23 H 0.7299 0.0407 0.1189 0.025 Uiso 1 1 calc R
C22 C 0.6124(2) 0.15622(17) 0.13233(18) 0.0197(4) Uani 1 1 d .
H22 H 0.6713 0.2070 0.1279 0.024 Uiso 1 1 calc R
C10 C 0.2316(2) 0.28582(16) 0.14209(17) 0.0173(4) Uani 1 1 d .
C11 C 0.3488(2) 0.32882(16) 0.13453(17) 0.0180(4) Uani 1 1 d .
C12 C 0.3515(2) 0.43092(17) 0.11058(18) 0.0220(4) Uani 1 1 d .
H12 H 0.4294 0.4601 0.1044 0.026 Uiso 1 1 calc R
C13 C 0.2378(3) 0.48858(17) 0.09608(18) 0.0260(5) Uani 1 1 d .
H13 H 0.2399 0.5566 0.0805 0.031 Uiso 1 1 calc R
C14 C 0.1206(3) 0.44601(19) 0.10453(19) 0.0271(5) Uani 1 1 d .
H14 H 0.0453 0.4857 0.0960 0.032 Uiso 1 1 calc R
C15 C 0.1165(2) 0.34478(18) 0.12558(18) 0.0228(5) Uani 1 1 d .
H15 H 0.0373 0.3155 0.1289 0.027 Uiso 1 1 calc R
O1 O 0.46986(15) 0.28200(11) 0.15283(13) 0.0212(3) Uani 1 1 d .
Al1 Al -0.07875(6) 0.31222(5) 0.34103(5) 0.01712(13) Uani 1 1 d .
Cl5 Cl 0.10779(6) 0.38492(5) 0.41243(5) 0.02710(12) Uani 1 1 d .
Cl3 Cl -0.18486(6) 0.29092(5) 0.45342(5) 0.03001(13) Uani 1 1 d .
Cl4 Cl -0.19343(6) 0.40251(4) 0.21180(4) 0.02306(11) Uani 1 1 d .
Cl2 Cl -0.03802(5) 0.17062(4) 0.27992(5) 0.02114(11) Uani 1 1 d .
Te1 Te 0.220997(13) 0.134708(10) 0.180259(10) 0.01460(5) Uani 1 1 d .

loop_
_atom_site_aniso_label
_atom_site_aniso_U_11
_atom_site_aniso_U_22
_atom_site_aniso_U_33
_atom_site_aniso_U_23
_atom_site_aniso_U_13
_atom_site_aniso_U_12
C1 0.0213(11) 0.0263(11) 0.0151(10) -0.0004(8) 0.0070(8) -0.0027(9)
C21 0.0168(10) 0.0161(10) 0.0157(10) -0.0002(8) 0.0041(8) 0.0001(8)
Cl1 0.0202(3) 0.0336(3) 0.0206(3) -0.0056(2) 0.0029(2) -0.0007(2)
C20 0.0136(9) 0.0182(10) 0.0150(10) -0.0018(8) 0.0049(7) 0.0002(8)
C25 0.0209(10) 0.0167(10) 0.0161(10) -0.0005(8) 0.0064(8) -0.0005(8)
C24 0.0234(11) 0.0206(11) 0.0180(10) -0.0015(8) 0.0068(8) 0.0052(9)
C23 0.0166(10) 0.0272(12) 0.0202(11) -0.0011(9) 0.0069(8) 0.0038(9)
C22 0.0162(10) 0.0240(11) 0.0196(11) 0.0001(9) 0.0061(8) -0.0024(8)
C10 0.0217(10) 0.0168(10) 0.0135(10) 0.0000(8) 0.0050(8) 0.0020(8)
C11 0.0220(10) 0.0178(10) 0.0138(10) -0.0008(8) 0.0046(8) 0.0012(8)
C12 0.0315(12) 0.0171(10) 0.0178(10) -0.0013(8) 0.0079(9) -0.0031(9)
C13 0.0420(14) 0.0145(10) 0.0206(11) 0.0009(9) 0.0076(10) 0.0053(10)
C14 0.0344(13) 0.0234(12) 0.0215(12) 0.0001(9) 0.0052(10) 0.0119(10)
C15 0.0247(11) 0.0251(12) 0.0184(11) 0.0000(9) 0.0063(9) 0.0057(9)
O1 0.0191(7) 0.0146(7) 0.0307(9) 0.0000(6) 0.0089(6) -0.0013(6)
Al1 0.0178(3) 0.0155(3) 0.0195(3) 0.0001(2) 0.0077(2) -0.0003(2)
Cl5 0.0284(3) 0.0288(3) 0.0220(3) -0.0016(2) 0.0039(2) -0.0118(2)
Cl3 0.0325(3) 0.0328(3) 0.0327(3) 0.0070(2) 0.0219(3) 0.0076(2)
Cl4 0.0268(3) 0.0180(2) 0.0234(3) 0.0015(2) 0.0058(2) 0.0033(2)
Cl2 0.0184(2) 0.0166(2) 0.0300(3) -0.0015(2) 0.0096(2) 0.00042(19)
Te1 0.01393(7) 0.01553(7) 0.01495(7) -0.00029(5) 0.00516(5) -0.00027(5)

loop_
_atom_type_symbol
_atom_type_description
_atom_type_scat_dispersion_real
_atom_type_scat_dispersion_imag
_atom_type_scat_source
C C 0.0033 0.0016 'International Tables Vol C Tables 4.2.6.8 and 6.1.1.4'
H H 0.0000 0.0000 'International Tables Vol C Tables 4.2.6.8 and 6.1.1.4'
O O 0.0106 0.0060 'International Tables Vol C Tables 4.2.6.8 and 6.1.1.4'
Al Al 0.0645 0.0514 'International Tables Vol C Tables 4.2.6.8 and 6.1.1.4'
Cl Cl 0.1484 0.1585 'International Tables Vol C Tables 4.2.6.8 and 6.1.1.4'
Te Te -0.5308 1.6751 'International Tables Vol C Tables 4.2.6.8 and 6.1.1.4'

loop_
_geom_angle_atom_site_label_1
_geom_angle_atom_site_label_2
_geom_angle_atom_site_label_3
_geom_angle
Cl1 C1 Te1 114.13(11)
O1 C21 C22 113.27(19)
O1 C21 C20 126.95(19)
C22 C21 C20 119.8(2)
C21 C20 C25 119.97(19)
C21 C20 Te1 121.32(15)
C25 C20 Te1 118.68(15)
C24 C25 C20 119.8(2)
C23 C24 C25 119.7(2)
C22 C23 C24 121.0(2)
C23 C22 C21 119.7(2)
C11 C10 C15 120.0(2)
C11 C10 Te1 121.77(16)
C15 C10 Te1 118.18(16)
O1 C11 C10 126.59(19)
O1 C11 C12 113.72(19)
C10 C11 C12 119.6(2)
C13 C12 C11 119.8(2)
C12 C13 C14 120.8(2)
C15 C14 C13 119.8(2)
C14 C15 C10 120.0(2)
C11 O1 C21 125.54(17)
Cl3 Al1 Cl5 110.58(4)
Cl3 Al1 Cl2 110.55(4)
Cl5 Al1 Cl2 107.81(4)
Cl3 Al1 Cl4 110.21(4)
Cl5 Al1 Cl4 109.05(4)
Cl2 Al1 Cl4 108.58(4)
C20 Te1 C10 91.90(8)
C20 Te1 C1 97.19(8)
C10 Te1 C1 95.29(9)

loop_
_geom_bond_atom_site_label_1
_geom_bond_atom_site_label_2
_geom_bond_distance
C1 Cl1 1.757(2)
C1 Te1 2.171(2)
C21 O1 1.377(3)
C21 C22 1.392(3)
C21 C20 1.394(3)
C20 C25 1.400(3)
C20 Te1 2.077(2)
C25 C24 1.385(3)
C24 C23 1.384(3)
C23 C22 1.383(3)
C10 C11 1.387(3)
C10 C15 1.403(3)
C10 Te1 2.083(2)
C11 O1 1.372(3)
C11 C12 1.396(3)
C12 C13 1.384(3)
C13 C14 1.388(4)
C14 C15 1.378(3)
Al1 Cl3 2.1217(8)
Al1 Cl5 2.1400(9)
Al1 Cl2 2.1411(8)
Al1 Cl4 2.1467(9)
